data_7018605
loop_
_publ_author_name
'Casti\~neiras, Alfonso'
'Fern\'andez-Hermida, Nuria'
'Garc\'ia-Santos, Isabel'
'P\'erez-Lustres, Jos\'e Luis'
'Rodr\'iguez-Gonz\'alez, Iria'

_publ_section_title
;
 Luminescent complexes of silver(i) with pyridylbis(3-hexamethyleneiminyl
 thiosemicarbazone): effect of the counterion on the nuclearity.
;
_journal_issue 13
_journal_name_full 'Dalton transactions (Cambridge, England : 2003)'
_journal_page_first 3787
_journal_page_last 3796
_journal_paper_doi 10.1039/c2dt12204a
_journal_volume 41
_journal_year 2012
_chemical_formula_moiety 'C26 H33 Ag N8 S2'
_chemical_formula_sum 'C26 H33 Ag N8 S2'
_chemical_formula_weight 629.59
_chemical_name_systematic
;
?
;
_space_group_IT_number 2
_symmetry_cell_setting triclinic
_symmetry_Int_Tables_number 2
_symmetry_space_group_name_Hall '-P 1'
_symmetry_space_group_name_H-M 'P -1'
_atom_sites_solution_hydrogens geom
_atom_sites_solution_primary direct
_atom_sites_solution_secondary difmap
_audit_creation_method SHELXL-97
_cell_angle_alpha 94.157(2)
_cell_angle_beta 97.507(2)
_cell_angle_gamma 113.230(2)
_cell_formula_units_Z 4
_cell_length_a 8.9169(4)
_cell_length_b 11.1367(4)
_cell_length_c 30.0531(13)
_cell_measurement_reflns_used 9986
_cell_measurement_temperature 100(2)
_cell_measurement_theta_max 26.24
_cell_measurement_theta_min 2.28
_cell_volume 2693.7(2)
_computing_cell_refinement 'APEX2 Software (Bruker, 2005)'
_computing_data_collection 'APEX2 Software (Bruker, 2005)'
_computing_data_reduction 'APEX2 Software (Bruker, 2005)'
_computing_molecular_graphics 'PLATON (Spek, 2004)'
_computing_publication_material 'SHELXL-97 (Sheldrick, 1997)'
_computing_structure_refinement 'SHELXL-97 (Sheldrick, 2008)'
_computing_structure_solution 'SHELXS-97 (Sheldrick, 2008)'
_diffrn_ambient_temperature 100(2)
_diffrn_measured_fraction_theta_full 0.988
_diffrn_measured_fraction_theta_max 0.988
_diffrn_measurement_device_type 'Bruker X8 KappaAPEXII'
_diffrn_measurement_method 'omega and phi scans'
_diffrn_radiation_monochromator graphite
_diffrn_radiation_source 'fine-focus sealed tube'
_diffrn_radiation_type MoK\a
_diffrn_radiation_wavelength 0.71073
_diffrn_reflns_av_R_equivalents 0.0382
_diffrn_reflns_av_sigmaI/netI 0.0542
_diffrn_reflns_limit_h_max 11
_diffrn_reflns_limit_h_min -11
_diffrn_reflns_limit_k_max 13
_diffrn_reflns_limit_k_min -13
_diffrn_reflns_limit_l_max 37
_diffrn_reflns_limit_l_min 0
_diffrn_reflns_number 50527
_diffrn_reflns_theta_full 26.42
_diffrn_reflns_theta_max 26.42
_diffrn_reflns_theta_min 0.69
_exptl_absorpt_coefficient_mu 0.936
_exptl_absorpt_correction_T_max 0.9815
_exptl_absorpt_correction_T_min 0.7666
_exptl_absorpt_correction_type multi-scan
_exptl_absorpt_process_details SADABS
_exptl_crystal_colour yellow
_exptl_crystal_density_diffrn 1.552
_exptl_crystal_density_method 'not measured'
_exptl_crystal_description prism
_exptl_crystal_F_000 1296
_exptl_crystal_size_max 0.30
_exptl_crystal_size_mid 0.09
_exptl_crystal_size_min 0.02
_refine_diff_density_max 3.132
_refine_diff_density_min -1.051
_refine_diff_density_rms 0.162
_refine_ls_extinction_method none
_refine_ls_goodness_of_fit_ref 1.033
_refine_ls_hydrogen_treatment constr
_refine_ls_matrix_type full
_refine_ls_number_parameters 667
_refine_ls_number_reflns 10910
_refine_ls_number_restraints 25
_refine_ls_restrained_S_all 1.036
_refine_ls_R_factor_all 0.0982
_refine_ls_R_factor_gt 0.0687
_refine_ls_shift/su_max 0.000
_refine_ls_shift/su_mean 0.000
_refine_ls_structure_factor_coef Fsqd
_refine_ls_weighting_details 'calc w=1/[\s^2^(Fo^2^)+(0.0790P)^2^+25.4224P] where P=(Fo^2^+2Fc^2^)/3'
_refine_ls_weighting_scheme calc
_refine_ls_wR_factor_gt 0.1720
_refine_ls_wR_factor_ref 0.1853
_reflns_number_gt 7749
_reflns_number_total 10910
_reflns_threshold_expression >2sigma(I)
_cod_data_source_file c2dt12204a.txt
_cod_data_source_block 07gs09
_cod_depositor_comments
;
The following automatic conversions were performed:

'_symmetry_cell_setting' value 'Triclinic' changed to 'triclinic'
according to /home/saulius/struct/CIF-dictionaries/cif_core.dic
dictionary named 'cif_core.dic' version 2.4.1 from 2010-06-29.

Automatic conversion script
Id: cif_fix_values 1715 2011-07-08 13:25:40Z adriana 
;
_cod_original_cell_volume 2693.65(19)
_cod_database_code 7018605

loop_
_symmetry_equiv_pos_as_xyz
'x, y, z'
'-x, -y, -z'

loop_
_atom_site_label
_atom_site_type_symbol
_atom_site_fract_x
_atom_site_fract_y
_atom_site_fract_z
_atom_site_U_iso_or_equiv
_atom_site_adp_type
_atom_site_occupancy
_atom_site_symmetry_multiplicity
_atom_site_calc_flag
_atom_site_refinement_flags
Ag1 Ag 0.88605(6) 0.58185(5) 0.326358(18) 0.02049(15) Uani 1 1 d .
S1 S 1.0095(2) 0.71714(15) 0.39894(7) 0.0249(4) Uani 1 1 d .
S2 S 0.8347(2) 0.55856(18) 0.24448(7) 0.0303(4) Uani 1 1 d .
N11 N 0.8589(7) 0.1003(5) 0.36564(19) 0.0195(12) Uani 1 1 d .
N12 N 0.8806(6) 0.4277(5) 0.38489(18) 0.0165(11) Uani 1 1 d .
N13 N 1.0059(6) 0.4808(5) 0.42143(19) 0.0170(11) Uani 1 1 d .
N14 N 1.1992(7) 0.6629(5) 0.46537(19) 0.0181(11) Uani 1 1 d .
N21 N 0.4510(7) 0.0929(5) 0.28233(19) 0.0182(11) Uani 1 1 d .
N22 N 0.7528(6) 0.3316(5) 0.29791(18) 0.0166(11) Uani 1 1 d .
N23 N 0.6582(6) 0.3062(5) 0.25658(19) 0.0193(12) Uani 1 1 d .
H230 H 0.5716 0.2306 0.2483 0.023 Uiso 1 1 calc R
N24 N 0.6173(7) 0.3566(6) 0.1847(2) 0.0218(12) Uani 1 1 d .
C11 C 0.9080(9) 0.0112(7) 0.3826(2) 0.0240(15) Uani 1 1 d .
H11 H 0.8984 -0.0624 0.3626 0.029 Uiso 1 1 d R
C12 C 0.9709(9) 0.0204(7) 0.4276(3) 0.0273(16) Uani 1 1 d .
H12 H 1.0053 -0.0445 0.4383 0.033 Uiso 1 1 d R
C13 C 0.9843(8) 0.1263(7) 0.4568(2) 0.0216(14) Uani 1 1 d .
H13 H 1.0244 0.1340 0.4882 0.026 Uiso 1 1 d R
C14 C 0.9370(8) 0.2211(6) 0.4400(2) 0.0210(14) Uani 1 1 d .
H14 H 0.9479 0.2960 0.4596 0.025 Uiso 1 1 d R
C15 C 0.8751(7) 0.2055(6) 0.3944(2) 0.0149(12) Uani 1 1 d .
C16 C 0.8211(7) 0.3008(6) 0.3724(2) 0.0149(12) Uani 1 1 d .
C17 C 1.0710(8) 0.6124(6) 0.4294(2) 0.0165(13) Uani 1 1 d .
C18 C 1.2429(8) 0.5685(6) 0.4902(2) 0.0208(14) Uani 1 1 d .
H18A H 1.2580 0.5053 0.4682 0.025 Uiso 1 1 d R
H18B H 1.1491 0.5177 0.5050 0.025 Uiso 1 1 d R
C19 C 1.3998(9) 0.6316(7) 0.5263(2) 0.0252(15) Uani 1 1 d .
H19A H 1.4079 0.5631 0.5445 0.030 Uiso 1 1 d R
H19B H 1.3878 0.6996 0.5469 0.030 Uiso 1 1 d R
C21 C 0.3037(9) -0.0071(7) 0.2777(3) 0.0254(15) Uani 1 1 d .
H21 H 0.2386 -0.0380 0.2482 0.030 Uiso 1 1 d R
C22 C 0.2385(9) -0.0675(7) 0.3135(3) 0.0266(16) Uani 1 1 d .
H22 H 0.1320 -0.1384 0.3090 0.032 Uiso 1 1 d R
C23 C 0.3335(8) -0.0224(6) 0.3565(2) 0.0228(15) Uani 1 1 d .
H23 H 0.2937 -0.0629 0.3818 0.027 Uiso 1 1 d R
C24 C 0.4870(8) 0.0821(6) 0.3618(2) 0.0165(13) Uani 1 1 d .
H24 H 0.5526 0.1154 0.3911 0.020 Uiso 1 1 d R
C25 C 0.5440(7) 0.1381(6) 0.3242(2) 0.0151(13) Uani 1 1 d .
C26 C 0.7047(7) 0.2539(6) 0.3284(2) 0.0162(13) Uani 1 1 d .
C27 C 0.6978(8) 0.3989(7) 0.2277(2) 0.0223(15) Uani 1 1 d .
C28 C 0.5117(8) 0.2154(7) 0.1682(3) 0.0272(16) Uani 1 1 d .
H28A H 0.4383 0.2088 0.1395 0.033 Uiso 1 1 calc R
H28B H 0.4406 0.1776 0.1907 0.033 Uiso 1 1 calc R
C29 C 0.6104(9) 0.1350(8) 0.1601(3) 0.0322(17) Uani 1 1 d .
H29A H 0.5374 0.0530 0.1396 0.039 Uiso 1 1 d R
H29B H 0.6458 0.1095 0.1892 0.039 Uiso 1 1 d R
C110 C 1.5619(9) 0.6956(8) 0.5079(3) 0.0337(18) Uani 1 1 d .
H10A H 1.6541 0.6989 0.5309 0.040 Uiso 1 1 d R
H10B H 1.5573 0.6383 0.4805 0.040 Uiso 1 1 d R
C111 C 1.6020(8) 0.8338(7) 0.4958(3) 0.0283(16) Uani 1 1 d .
H11A H 1.7072 0.8642 0.4838 0.034 Uiso 1 1 d R
H11B H 1.6199 0.8936 0.5239 0.034 Uiso 1 1 d R
C112 C 1.4703(8) 0.8459(6) 0.4612(2) 0.0202(14) Uani 1 1 d .
H12A H 1.4578 0.7912 0.4323 0.024 Uiso 1 1 d R
H12B H 1.5080 0.9387 0.4554 0.024 Uiso 1 1 d R
C113 C 1.3007(8) 0.8036(6) 0.4762(2) 0.0197(14) Uani 1 1 d .
H13A H 1.3176 0.8289 0.5093 0.024 Uiso 1 1 d R
H13B H 1.2402 0.8518 0.4612 0.024 Uiso 1 1 d R
C210 C 0.7666(11) 0.2086(10) 0.1389(4) 0.053(3) Uani 1 1 d .
H20A H 0.8581 0.2652 0.1635 0.063 Uiso 1 1 d R
H20B H 0.8005 0.1423 0.1248 0.063 Uiso 1 1 d R
C211 C 0.7432(12) 0.2941(10) 0.1029(3) 0.044(2) Uani 1 1 d .
H21A H 0.8205 0.2992 0.0815 0.053 Uiso 1 1 d R
H21B H 0.6292 0.2501 0.0854 0.053 Uiso 1 1 d R
C212 C 0.7730(11) 0.4342(9) 0.1218(3) 0.043(2) Uani 1 1 d .
H22A H 0.7748 0.4854 0.0962 0.051 Uiso 1 1 d R
H22B H 0.8838 0.4758 0.1412 0.051 Uiso 1 1 d R
C213 C 0.6437(10) 0.4435(8) 0.1495(3) 0.0294(17) Uani 1 1 d .
H23A H 0.6822 0.5358 0.1640 0.035 Uiso 1 1 d R
H23B H 0.5373 0.4205 0.1290 0.035 Uiso 1 1 d R
Ag2 Ag 0.21032(6) 0.38886(5) 0.13839(2) 0.02608(16) Uani 1 1 d .
S3 S 0.3126(2) 0.51767(16) 0.21277(7) 0.0292(4) Uani 1 1 d .
S4 S 0.1687(2) 0.37751(18) 0.05721(8) 0.0337(5) Uani 1 1 d .
N31 N -0.0887(7) 0.0470(5) 0.2415(2) 0.0245(13) Uani 1 1 d .
N32 N 0.1635(7) 0.2240(5) 0.1972(2) 0.0222(13) Uani 1 1 d .
N33 N 0.1424(7) 0.2779(5) 0.2372(2) 0.0247(13) Uani 1 1 d .
H330 H 0.0813 0.2272 0.2548 0.030 Uiso 1 1 calc R
N34 N 0.2113(7) 0.4558(5) 0.2910(2) 0.0239(13) Uani 1 1 d .
N41 N 0.1678(7) -0.1020(5) 0.1692(2) 0.0246(13) Uani 1 1 d .
N42 N 0.1210(7) 0.1508(5) 0.1077(2) 0.0237(13) Uani 1 1 d .
N43 N 0.1667(7) 0.1319(5) 0.0675(2) 0.0234(13) Uani 1 1 d .
N44 N 0.2234(8) 0.2082(6) 0.0012(2) 0.0304(15) Uani 1 1 d D
C31 C -0.2212(9) -0.0302(7) 0.2581(3) 0.0281(16) Uani 1 1 d .
H31 H -0.2314 -0.0042 0.2879 0.034 Uiso 1 1 d R
C32 C -0.3409(9) -0.1447(7) 0.2345(3) 0.0296(17) Uani 1 1 d .
H32 H -0.4330 -0.1965 0.2475 0.035 Uiso 1 1 d R
C33 C -0.3248(9) -0.1833(7) 0.1904(3) 0.0315(17) Uani 1 1 d .
H33 H -0.4054 -0.2622 0.1728 0.038 Uiso 1 1 d R
C34 C -0.1890(8) -0.1029(7) 0.1728(3) 0.0240(15) Uani 1 1 d .
H34 H -0.1757 -0.1260 0.1430 0.029 Uiso 1 1 d R
C35 C -0.0720(8) 0.0104(6) 0.1991(2) 0.0204(14) Uani 1 1 d .
C36 C 0.0693(8) 0.1033(6) 0.1805(3) 0.0226(15) Uani 1 1 d .
C37 C 0.2180(8) 0.4126(6) 0.2492(3) 0.0232(15) Uani 1 1 d .
C38 C 0.1550(8) 0.3658(6) 0.3249(3) 0.0247(15) Uani 1 1 d .
H38A H 0.0527 0.2888 0.3106 0.030 Uiso 1 1 calc R
H38B H 0.1271 0.4121 0.3498 0.030 Uiso 1 1 calc R
C39 C 0.2836(9) 0.3167(7) 0.3450(3) 0.0269(16) Uani 1 1 d .
H39A H 0.2722 0.2378 0.3250 0.032 Uiso 1 1 d R
H39B H 0.2604 0.2898 0.3749 0.032 Uiso 1 1 d R
C41 C 0.1918(9) -0.2131(7) 0.1666(3) 0.0292(17) Uani 1 1 d .
H41 H 0.2141 -0.2447 0.1941 0.035 Uiso 1 1 d R
C42 C 0.1868(10) -0.2842(7) 0.1270(3) 0.0318(18) Uani 1 1 d .
H42 H 0.2066 -0.3620 0.1270 0.038 Uiso 1 1 d R
C43 C 0.1526(9) -0.2404(7) 0.0867(3) 0.0289(17) Uani 1 1 d .
H43 H 0.1450 -0.2888 0.0585 0.035 Uiso 1 1 d R
C44 C 0.1279(8) -0.1241(6) 0.0878(3) 0.0236(15) Uani 1 1 d .
H44 H 0.1088 -0.0899 0.0606 0.028 Uiso 1 1 d R
C45 C 0.1340(8) -0.0579(6) 0.1299(2) 0.0212(14) Uani 1 1 d .
C46 C 0.1054(8) 0.0644(6) 0.1356(2) 0.0207(14) Uani 1 1 d .
C47 C 0.1854(8) 0.2296(6) 0.0423(2) 0.0233(15) Uani 1 1 d .
C48 C 0.2362(9) 0.0802(7) -0.0125(3) 0.0367(19) Uani 1 1 d D
H48A H 0.2081 0.0617 -0.0459 0.044 Uiso 1 1 calc R
H48B H 0.1483 0.0100 -0.0007 0.044 Uiso 1 1 calc R
C49 C 0.3953(15) 0.0641(13) 0.0012(5) 0.090(4) Uani 1 1 d D
H49A H 0.3755 -0.0287 -0.0082 0.108 Uiso 1 1 calc R
H49B H 0.4249 0.0811 0.0347 0.108 Uiso 1 1 calc R
C310 C 0.4631(9) 0.4210(7) 0.3507(3) 0.0262(15) Uani 1 1 d .
H30A H 0.4989 0.4231 0.3209 0.031 Uiso 1 1 d R
H30B H 0.5350 0.3922 0.3712 0.031 Uiso 1 1 d R
C311 C 0.4920(9) 0.5618(7) 0.3695(2) 0.0256(15) Uani 1 1 d .
H31A H 0.4154 0.5569 0.3911 0.031 Uiso 1 1 d R
H31B H 0.6065 0.6067 0.3866 0.031 Uiso 1 1 d R
C312 C 0.4666(8) 0.6446(7) 0.3332(3) 0.0273(16) Uani 1 1 d .
H32A H 0.5377 0.6448 0.3104 0.033 Uiso 1 1 d R
H32B H 0.5037 0.7366 0.3476 0.033 Uiso 1 1 d R
C313 C 0.2852(8) 0.5966(6) 0.3086(3) 0.0263(16) Uani 1 1 d .
H33A H 0.2180 0.6135 0.3300 0.032 Uiso 1 1 d R
H33B H 0.2817 0.6479 0.2832 0.032 Uiso 1 1 d R
C410 C 0.5446(17) 0.1548(12) -0.0187(5) 0.087(4) Uani 1 1 d DU
H40A H 0.6464 0.1522 -0.0021 0.104 Uiso 1 1 calc R
H40B H 0.5317 0.1178 -0.0507 0.104 Uiso 1 1 calc R
C411 C 0.5699(17) 0.2986(13) -0.0175(5) 0.084(4) Uani 1 1 d DU
H41A H 0.6760 0.3461 -0.0279 0.101 Uiso 1 1 calc R
H41B H 0.5850 0.3345 0.0147 0.101 Uiso 1 1 calc R
C412 C 0.4401(16) 0.3360(16) -0.0441(5) 0.096(4) Uani 1 1 d DU
H42A H 0.4175 0.2921 -0.0756 0.116 Uiso 1 1 calc R
H42B H 0.4941 0.4320 -0.0452 0.116 Uiso 1 1 calc R
C413 C 0.2698(10) 0.3088(8) -0.0304(3) 0.039(2) Uani 1 1 d D
H43A H 0.2719 0.3923 -0.0158 0.046 Uiso 1 1 calc R
H43B H 0.1838 0.2783 -0.0580 0.046 Uiso 1 1 calc R

loop_
_atom_site_aniso_label
_atom_site_aniso_U_11
_atom_site_aniso_U_22
_atom_site_aniso_U_33
_atom_site_aniso_U_23
_atom_site_aniso_U_13
_atom_site_aniso_U_12
Ag1 0.0144(3) 0.0163(2) 0.0314(3) 0.0093(2) 0.0041(2) 0.00580(19)
S1 0.0204(9) 0.0123(7) 0.0398(11) 0.0070(7) -0.0018(8) 0.0060(7)
S2 0.0309(10) 0.0235(9) 0.0332(10) 0.0170(8) 0.0058(8) 0.0053(8)
N11 0.017(3) 0.016(3) 0.025(3) 0.001(2) 0.002(2) 0.008(2)
N12 0.013(3) 0.013(3) 0.024(3) 0.005(2) 0.001(2) 0.006(2)
N13 0.013(3) 0.010(2) 0.025(3) 0.003(2) 0.003(2) 0.002(2)
N14 0.016(3) 0.014(3) 0.028(3) 0.003(2) 0.005(2) 0.008(2)
N21 0.017(3) 0.015(3) 0.022(3) 0.002(2) 0.000(2) 0.007(2)
N22 0.014(3) 0.018(3) 0.022(3) 0.006(2) 0.004(2) 0.009(2)
N23 0.010(3) 0.020(3) 0.025(3) 0.009(2) 0.002(2) 0.003(2)
N24 0.011(3) 0.029(3) 0.029(3) 0.015(3) 0.005(2) 0.009(2)
C11 0.029(4) 0.019(3) 0.030(4) 0.007(3) 0.007(3) 0.015(3)
C12 0.027(4) 0.023(4) 0.038(4) 0.012(3) 0.006(3) 0.015(3)
C13 0.013(3) 0.024(3) 0.026(4) 0.007(3) 0.002(3) 0.006(3)
C14 0.010(3) 0.018(3) 0.031(4) 0.002(3) 0.004(3) 0.002(3)
C15 0.012(3) 0.015(3) 0.020(3) 0.000(2) 0.002(2) 0.008(2)
C16 0.011(3) 0.015(3) 0.020(3) 0.006(2) 0.006(2) 0.005(2)
C17 0.012(3) 0.018(3) 0.019(3) 0.004(2) 0.006(3) 0.005(2)
C18 0.022(3) 0.012(3) 0.027(4) 0.003(3) 0.003(3) 0.006(3)
C19 0.033(4) 0.017(3) 0.023(4) 0.001(3) 0.001(3) 0.009(3)
C21 0.021(4) 0.018(3) 0.031(4) 0.001(3) -0.006(3) 0.004(3)
C22 0.017(3) 0.015(3) 0.042(4) 0.009(3) -0.002(3) 0.001(3)
C23 0.020(3) 0.017(3) 0.029(4) 0.010(3) 0.006(3) 0.004(3)
C24 0.012(3) 0.018(3) 0.016(3) 0.001(2) 0.000(2) 0.004(2)
C25 0.013(3) 0.009(3) 0.023(3) -0.002(2) 0.003(3) 0.005(2)
C26 0.011(3) 0.014(3) 0.025(3) 0.006(3) 0.006(3) 0.005(2)
C27 0.014(3) 0.027(4) 0.033(4) 0.015(3) 0.011(3) 0.011(3)
C28 0.014(3) 0.040(4) 0.027(4) 0.014(3) 0.005(3) 0.008(3)
C29 0.024(4) 0.033(4) 0.042(5) 0.012(3) 0.005(3) 0.013(3)
C110 0.023(4) 0.033(4) 0.047(5) 0.006(4) -0.003(3) 0.017(3)
C111 0.011(3) 0.025(4) 0.047(5) 0.012(3) 0.004(3) 0.005(3)
C112 0.016(3) 0.015(3) 0.025(4) 0.001(3) 0.001(3) 0.004(3)
C113 0.015(3) 0.011(3) 0.031(4) -0.001(3) -0.001(3) 0.004(2)
C210 0.034(5) 0.054(6) 0.091(8) 0.036(5) 0.030(5) 0.029(4)
C211 0.045(5) 0.063(6) 0.044(5) 0.022(4) 0.033(4) 0.031(5)
C212 0.036(5) 0.062(6) 0.046(5) 0.034(5) 0.026(4) 0.026(4)
C213 0.032(4) 0.035(4) 0.032(4) 0.018(3) 0.012(3) 0.021(3)
Ag2 0.0167(3) 0.0143(2) 0.0488(4) 0.0102(2) 0.0064(2) 0.0068(2)
S3 0.0226(9) 0.0103(7) 0.0502(12) 0.0059(7) 0.0072(8) 0.0013(7)
S4 0.0277(10) 0.0221(9) 0.0566(13) 0.0213(9) 0.0077(9) 0.0128(8)
N31 0.013(3) 0.014(3) 0.043(4) 0.008(2) 0.004(3) 0.001(2)
N32 0.014(3) 0.012(3) 0.043(4) 0.005(2) 0.007(3) 0.007(2)
N33 0.017(3) 0.013(3) 0.045(4) 0.006(2) 0.013(3) 0.004(2)
N34 0.009(3) 0.018(3) 0.045(4) 0.006(3) 0.006(3) 0.005(2)
N41 0.024(3) 0.018(3) 0.035(3) 0.006(2) 0.000(3) 0.012(2)
N42 0.011(3) 0.016(3) 0.042(4) 0.009(3) 0.004(3) 0.003(2)
N43 0.012(3) 0.020(3) 0.035(3) 0.010(2) -0.001(2) 0.003(2)
N44 0.023(3) 0.023(3) 0.041(4) 0.015(3) -0.005(3) 0.007(3)
C31 0.021(4) 0.027(4) 0.035(4) 0.011(3) 0.004(3) 0.007(3)
C32 0.024(4) 0.021(3) 0.038(4) 0.010(3) 0.007(3) 0.000(3)
C33 0.023(4) 0.018(3) 0.045(5) 0.005(3) 0.008(3) 0.000(3)
C34 0.018(3) 0.022(3) 0.030(4) 0.001(3) 0.004(3) 0.007(3)
C35 0.015(3) 0.013(3) 0.036(4) 0.008(3) 0.005(3) 0.006(3)
C36 0.013(3) 0.016(3) 0.040(4) 0.007(3) 0.003(3) 0.007(3)
C37 0.008(3) 0.015(3) 0.045(5) 0.005(3) -0.002(3) 0.005(2)
C38 0.016(3) 0.016(3) 0.045(5) 0.005(3) 0.016(3) 0.006(3)
C39 0.027(4) 0.023(3) 0.033(4) 0.007(3) 0.011(3) 0.011(3)
C41 0.031(4) 0.029(4) 0.036(4) 0.015(3) 0.007(3) 0.019(3)
C42 0.033(4) 0.018(3) 0.055(5) 0.015(3) 0.018(4) 0.016(3)
C43 0.027(4) 0.024(4) 0.043(5) 0.007(3) 0.024(3) 0.012(3)
C44 0.018(3) 0.018(3) 0.037(4) 0.008(3) 0.012(3) 0.006(3)
C45 0.017(3) 0.015(3) 0.032(4) 0.006(3) 0.002(3) 0.008(3)
C46 0.012(3) 0.009(3) 0.037(4) 0.006(3) 0.002(3) 0.001(2)
C47 0.013(3) 0.017(3) 0.033(4) 0.004(3) -0.007(3) 0.002(3)
C48 0.020(4) 0.024(4) 0.062(6) 0.014(4) 0.000(4) 0.006(3)
C49 0.093(11) 0.072(9) 0.091(10) 0.001(7) 0.025(8) 0.018(8)
C310 0.020(4) 0.035(4) 0.028(4) 0.006(3) 0.006(3) 0.016(3)
C311 0.016(3) 0.031(4) 0.026(4) -0.005(3) 0.003(3) 0.006(3)
C312 0.010(3) 0.015(3) 0.050(5) 0.004(3) 0.000(3) -0.001(3)
C313 0.016(3) 0.013(3) 0.047(5) 0.004(3) 0.005(3) 0.004(3)
C410 0.087(4) 0.087(4) 0.087(4) 0.0116(12) 0.0155(12) 0.0353(19)
C411 0.084(4) 0.084(4) 0.084(4) 0.0116(11) 0.0147(12) 0.0344(18)
C412 0.096(5) 0.096(5) 0.096(5) 0.0159(12) 0.0152(13) 0.038(2)
C413 0.042(5) 0.025(4) 0.038(5) 0.010(3) -0.014(4) 0.008(3)

loop_
_atom_type_symbol
_atom_type_description
_atom_type_scat_dispersion_real
_atom_type_scat_dispersion_imag
_atom_type_scat_source
Ag Ag -0.8971 1.1015 'International Tables Vol C Tables 4.2.6.8 and 6.1.1.4'
S S 0.1246 0.1234 'International Tables Vol C Tables 4.2.6.8 and 6.1.1.4'
N N 0.0061 0.0033 'International Tables Vol C Tables 4.2.6.8 and 6.1.1.4'
C C 0.0033 0.0016 'International Tables Vol C Tables 4.2.6.8 and 6.1.1.4'
H H 0.0000 0.0000 'International Tables Vol C Tables 4.2.6.8 and 6.1.1.4'

loop_
_geom_angle_atom_site_label_1
_geom_angle_atom_site_label_2
_geom_angle_atom_site_label_3
_geom_angle
_geom_angle_publ_flag
S1 Ag1 S2 150.52(6) y
S1 Ag1 N12 72.80(13) y
S2 Ag1 N12 135.26(13) y
S1 Ag1 N22 135.60(12) y
S2 Ag1 N22 73.29(13) y
N12 Ag1 N22 62.81(17) y
C17 S1 Ag1 101.2(2) ?
C27 S2 Ag1 105.0(2) ?
C11 N11 C15 117.7(6) ?
C16 N12 N13 117.9(5) ?
C16 N12 Ag1 120.1(4) ?
N13 N12 Ag1 114.6(3) ?
C17 N13 N12 114.3(5) ?
C17 N14 C113 121.8(5) ?
C17 N14 C18 117.5(5) ?
C113 N14 C18 120.4(5) ?
C21 N21 C25 118.8(6) ?
C26 N22 N23 120.6(5) ?
C26 N22 Ag1 116.2(4) ?
N23 N22 Ag1 110.7(4) ?
N22 N23 C27 119.5(6) ?
N22 N23 H230 120.2 ?
C27 N23 H230 120.2 ?
C27 N24 C213 122.4(6) ?
C27 N24 C28 122.3(5) ?
C213 N24 C28 114.9(6) ?
N11 C11 C12 123.5(7) ?
N11 C11 H11 118.4 ?
C12 C11 H11 118.1 ?
C13 C12 C11 118.4(6) ?
C13 C12 H12 120.6 ?
C11 C12 H12 121.0 ?
C12 C13 C14 119.3(7) ?
C12 C13 H13 120.3 ?
C14 C13 H13 120.3 ?
C15 C14 C13 119.1(6) ?
C15 C14 H14 120.5 ?
C13 C14 H14 120.4 ?
N11 C15 C14 121.9(6) ?
N11 C15 C16 114.1(5) ?
C14 C15 C16 124.0(6) ?
N12 C16 C15 126.4(6) ?
N12 C16 C26 114.5(5) ?
C15 C16 C26 118.5(5) ?
N13 C17 N14 113.0(5) ?
N13 C17 S1 126.7(5) ?
N14 C17 S1 120.3(5) ?
N14 C18 C19 114.6(5) ?
N14 C18 H18A 108.9 ?
C19 C18 H18A 108.6 ?
N14 C18 H18B 108.6 ?
C19 C18 H18B 108.4 ?
H18A C18 H18B 107.5 ?
C18 C19 C110 115.0(6) ?
C18 C19 H19A 108.5 ?
C110 C19 H19A 108.5 ?
C18 C19 H19B 108.4 ?
C110 C19 H19B 108.6 ?
H19A C19 H19B 107.5 ?
N21 C21 C22 123.5(7) ?
N21 C21 H21 118.4 ?
C22 C21 H21 118.1 ?
C21 C22 C23 118.1(6) ?
C21 C22 H22 121.3 ?
C23 C22 H22 120.6 ?
C24 C23 C22 119.0(6) ?
C24 C23 H23 120.6 ?
C22 C23 H23 120.4 ?
C23 C24 C25 119.6(6) ?
C23 C24 H24 120.0 ?
C25 C24 H24 120.4 ?
N21 C25 C24 121.0(6) ?
N21 C25 C26 117.2(6) ?
C24 C25 C26 121.7(6) ?
N22 C26 C25 126.5(6) ?
N22 C26 C16 112.9(5) ?
C25 C26 C16 120.2(5) ?
N24 C27 N23 115.3(6) ?
N24 C27 S2 121.5(5) ?
N23 C27 S2 123.1(6) ?
N24 C28 C29 113.1(6) ?
N24 C28 H28A 108.9 ?
C29 C28 H28A 108.9 ?
N24 C28 H28B 108.9 ?
C29 C28 H28B 108.9 ?
H28A C28 H28B 107.8 ?
C28 C29 C210 113.7(6) ?
C28 C29 H29A 108.5 ?
C210 C29 H29A 108.9 ?
C28 C29 H29B 109.2 ?
C210 C29 H29B 108.7 ?
H29A C29 H29B 107.7 ?
C111 C110 C19 115.7(6) ?
C111 C110 H10A 108.4 ?
C19 C110 H10A 108.1 ?
C111 C110 H10B 108.3 ?
C19 C110 H10B 108.6 ?
H10A C110 H10B 107.4 ?
C112 C111 C110 114.9(6) ?
C112 C111 H11A 108.3 ?
C110 C111 H11A 108.6 ?
C112 C111 H11B 108.7 ?
C110 C111 H11B 108.5 ?
H11A C111 H11B 107.5 ?
C111 C112 C113 113.5(6) ?
C111 C112 H12A 109.0 ?
C113 C112 H12A 109.0 ?
C111 C112 H12B 108.8 ?
C113 C112 H12B 108.7 ?
H12A C112 H12B 107.7 ?
N14 C113 C112 113.4(5) ?
N14 C113 H13A 108.8 ?
C112 C113 H13A 109.1 ?
N14 C113 H13B 108.8 ?
C112 C113 H13B 108.9 ?
H13A C113 H13B 107.7 ?
C211 C210 C29 115.0(7) ?
C211 C210 H20A 108.9 ?
C29 C210 H20A 108.6 ?
C211 C210 H20B 108.3 ?
C29 C210 H20B 108.4 ?
H20A C210 H20B 107.5 ?
C212 C211 C210 114.5(8) ?
C212 C211 H21A 108.6 ?
C210 C211 H21A 108.4 ?
C212 C211 H21B 108.6 ?
C210 C211 H21B 108.9 ?
H21A C211 H21B 107.5 ?
C211 C212 C213 114.9(7) ?
C211 C212 H22A 108.2 ?
C213 C212 H22A 108.8 ?
C211 C212 H22B 108.5 ?
C213 C212 H22B 108.7 ?
H22A C212 H22B 107.5 ?
N24 C213 C212 112.4(6) ?
N24 C213 H23A 109.1 ?
C212 C213 H23A 108.7 ?
N24 C213 H23B 109.3 ?
C212 C213 H23B 109.4 ?
H23A C213 H23B 107.9 ?
S4 Ag2 S3 150.05(6) y
S4 Ag2 N42 73.85(15) y
S3 Ag2 N42 135.34(15) y
S4 Ag2 N32 137.11(14) y
S3 Ag2 N32 72.77(14) y
N42 Ag2 N32 63.53(19) y
C37 S3 Ag2 105.2(3) ?
C47 S4 Ag2 100.2(3) ?
C31 N31 C35 118.7(6) ?
C36 N32 N33 120.4(6) ?
C36 N32 Ag2 114.2(5) ?
N33 N32 Ag2 110.6(4) ?
N32 N33 C37 119.0(6) ?
N32 N33 H330 120.5 ?
C37 N33 H330 120.5 ?
C37 N34 C313 121.8(6) ?
C37 N34 C38 122.2(6) ?
C313 N34 C38 115.2(6) ?
C41 N41 C45 117.8(6) ?
C46 N42 N43 119.4(6) ?
C46 N42 Ag2 119.5(5) ?
N43 N42 Ag2 114.1(4) ?
C47 N43 N42 114.2(6) ?
C47 N44 C413 124.0(6) ?
C47 N44 C48 119.1(6) ?
C413 N44 C48 116.6(7) ?
N31 C31 C32 123.5(7) ?
N31 C31 H31 118.1 ?
C32 C31 H31 118.4 ?
C31 C32 C33 118.3(7) ?
C31 C32 H32 120.8 ?
C33 C32 H32 120.9 ?
C34 C33 C32 118.5(7) ?
C34 C33 H33 120.6 ?
C32 C33 H33 120.9 ?
C35 C34 C33 119.7(7) ?
C35 C34 H34 119.9 ?
C33 C34 H34 120.4 ?
N31 C35 C34 121.3(6) ?
N31 C35 C36 117.2(6) ?
C34 C35 C36 121.3(7) ?
N32 C36 C35 126.9(7) ?
N32 C36 C46 112.6(6) ?
C35 C36 C46 120.3(6) ?
N34 C37 N33 115.4(6) ?
N34 C37 S3 122.1(5) ?
N33 C37 S3 122.5(6) ?
N34 C38 C39 113.5(5) ?
N34 C38 H38A 108.9 ?
C39 C38 H38A 108.9 ?
N34 C38 H38B 108.9 ?
C39 C38 H38B 108.9 ?
H38A C38 H38B 107.7 ?
C38 C39 C310 113.2(6) ?
C38 C39 H39A 108.9 ?
C310 C39 H39A 109.0 ?
C38 C39 H39B 108.9 ?
C310 C39 H39B 108.9 ?
H39A C39 H39B 107.7 ?
N41 C41 C42 124.3(7) ?
N41 C41 H41 117.8 ?
C42 C41 H41 117.9 ?
C41 C42 C43 118.5(6) ?
C41 C42 H42 121.1 ?
C43 C42 H42 120.5 ?
C42 C43 C44 119.1(7) ?
C42 C43 H43 120.7 ?
C44 C43 H43 120.2 ?
C43 C44 C45 118.6(7) ?
C43 C44 H44 120.8 ?
C45 C44 H44 120.6 ?
N41 C45 C44 121.6(6) ?
N41 C45 C46 114.4(6) ?
C44 C45 C46 124.0(6) ?
N42 C46 C45 128.2(7) ?
N42 C46 C36 113.9(6) ?
C45 C46 C36 117.7(6) ?
N43 C47 N44 114.4(6) ?
N43 C47 S4 127.2(6) ?
N44 C47 S4 118.4(5) ?
N44 C48 C49 120.7(8) ?
N44 C48 H48A 107.1 ?
C49 C48 H48A 107.1 ?
N44 C48 H48B 107.1 ?
C49 C48 H48B 107.1 ?
H48A C48 H48B 106.8 ?
C48 C49 C410 115.2(11) ?
C48 C49 H49A 108.5 ?
C410 C49 H49A 108.5 ?
C48 C49 H49B 108.5 ?
C410 C49 H49B 108.5 ?
H49A C49 H49B 107.5 ?
C311 C310 C39 115.9(6) ?
C311 C310 H30A 108.4 ?
C39 C310 H30A 108.3 ?
C311 C310 H30B 108.4 ?
C39 C310 H30B 108.3 ?
H30A C310 H30B 107.4 ?
C312 C311 C310 114.1(6) ?
C312 C311 H31A 108.7 ?
C310 C311 H31A 108.8 ?
C312 C311 H31B 109.0 ?
C310 C311 H31B 108.5 ?
H31A C311 H31B 107.6 ?
C311 C312 C313 114.3(6) ?
C311 C312 H32A 108.9 ?
C313 C312 H32A 108.9 ?
C311 C312 H32B 108.5 ?
C313 C312 H32B 108.4 ?
H32A C312 H32B 107.7 ?
N34 C313 C312 112.7(5) ?
N34 C313 H33A 108.9 ?
C312 C313 H33A 109.1 ?
N34 C313 H33B 109.1 ?
C312 C313 H33B 109.2 ?
H33A C313 H33B 107.7 ?
C411 C410 C49 116.3(12) ?
C411 C410 H40A 108.2 ?
C49 C410 H40A 108.2 ?
C411 C410 H40B 108.2 ?
C49 C410 H40B 108.2 ?
H40A C410 H40B 107.4 ?
C410 C411 C412 120.7(13) ?
C410 C411 H41A 107.1 ?
C412 C411 H41A 107.1 ?
C410 C411 H41B 107.1 ?
C412 C411 H41B 107.1 ?
H41A C411 H41B 106.8 ?
C411 C412 C413 123.0(11) ?
C411 C412 H42A 106.6 ?
C413 C412 H42A 106.6 ?
C411 C412 H42B 106.6 ?
C413 C412 H42B 106.6 ?
H42A C412 H42B 106.5 ?
N44 C413 C412 113.1(8) ?
N44 C413 H43A 109.0 ?
C412 C413 H43A 109.0 ?
N44 C413 H43B 109.0 ?
C412 C413 H43B 109.0 ?
H43A C413 H43B 107.8 ?

loop_
_geom_bond_atom_site_label_1
_geom_bond_atom_site_label_2
_geom_bond_distance
_geom_bond_publ_flag
Ag1 S1 2.414(2) y
Ag1 S2 2.419(2) y
Ag1 N12 2.538(5) y
Ag1 N22 2.586(5) y
S1 C17 1.740(6) ?
S2 C27 1.704(7) ?
N11 C11 1.339(8) ?
N11 C15 1.352(8) ?
N12 C16 1.303(8) ?
N12 N13 1.367(8) ?
N13 C17 1.335(8) ?
N14 C17 1.370(8) ?
N14 C113 1.452(8) ?
N14 C18 1.475(8) ?
N21 C21 1.327(9) ?
N21 C25 1.352(8) ?
N22 C26 1.302(8) ?
N22 N23 1.350(8) ?
N23 C27 1.366(8) ?
N23 H230 0.8800 ?
N24 C27 1.344(9) ?
N24 C213 1.464(9) ?
N24 C28 1.484(9) ?
C11 C12 1.375(10) ?
C11 H11 0.9500 ?
C12 C13 1.373(10) ?
C12 H12 0.9500 ?
C13 C14 1.384(9) ?
C13 H13 0.9499 ?
C14 C15 1.381(10) ?
C14 H14 0.9500 ?
C15 C16 1.489(8) ?
C16 C26 1.489(9) ?
C18 C19 1.532(10) ?
C18 H18A 0.9900 ?
C18 H18B 0.9901 ?
C19 C110 1.536(11) ?
C19 H19A 0.9900 ?
C19 H19B 0.9900 ?
C21 C22 1.383(10) ?
C21 H21 0.9500 ?
C22 C23 1.385(10) ?
C22 H22 0.9500 ?
C23 C24 1.383(9) ?
C23 H23 0.9500 ?
C24 C25 1.389(9) ?
C24 H24 0.9500 ?
C25 C26 1.484(8) ?
C28 C29 1.510(10) ?
C28 H28A 0.9900 ?
C28 H28B 0.9900 ?
C29 C210 1.557(11) ?
C29 H29A 0.9900 ?
C29 H29B 0.9900 ?
C110 C111 1.520(10) ?
C110 H10A 0.9900 ?
C110 H10B 0.9900 ?
C111 C112 1.518(10) ?
C111 H11A 0.9900 ?
C111 H11B 0.9900 ?
C112 C113 1.536(9) ?
C112 H12A 0.9900 ?
C112 H12B 0.9900 ?
C113 H13A 0.9900 ?
C113 H13B 0.9900 ?
C210 C211 1.539(12) ?
C210 H20A 0.9900 ?
C210 H20B 0.9900 ?
C211 C212 1.529(13) ?
C211 H21A 0.9900 ?
C211 H21B 0.9900 ?
C212 C213 1.538(10) ?
C212 H22A 0.9900 ?
C212 H22B 0.9900 ?
C213 H23A 0.9900 ?
C213 H23B 0.9900 ?
Ag2 S4 2.406(2) y
Ag2 S3 2.420(2) y
Ag2 N42 2.511(6) y
Ag2 N32 2.594(6) y
S3 C37 1.710(7) ?
S4 C47 1.743(7) ?
N31 C31 1.341(9) ?
N31 C35 1.354(9) ?
N32 C36 1.291(9) ?
N32 N33 1.371(8) ?
N33 C37 1.376(8) ?
N33 H330 0.8800 ?
N34 C37 1.330(10) ?
N34 C313 1.465(8) ?
N34 C38 1.478(9) ?
N41 C41 1.335(9) ?
N41 C45 1.354(9) ?
N42 C46 1.300(9) ?
N42 N43 1.351(9) ?
N43 C47 1.340(9) ?
N44 C47 1.351(10) ?
N44 C413 1.490(9) ?
N44 C48 1.507(9) ?
C31 C32 1.365(10) ?
C31 H31 0.9500 ?
C32 C33 1.407(11) ?
C32 H32 0.9500 ?
C33 C34 1.388(10) ?
C33 H33 0.9500 ?
C34 C35 1.380(10) ?
C34 H34 0.9500 ?
C35 C36 1.486(9) ?
C36 C46 1.500(10) ?
C38 C39 1.528(10) ?
C38 H38A 0.9900 ?
C38 H38B 0.9900 ?
C39 C310 1.541(10) ?
C39 H39A 0.9900 ?
C39 H39B 0.9900 ?
C41 C42 1.366(11) ?
C41 H41 0.9500 ?
C42 C43 1.379(11) ?
C42 H42 0.9500 ?
C43 C44 1.395(10) ?
C43 H43 0.9500 ?
C44 C45 1.400(10) ?
C44 H44 0.9500 ?
C45 C46 1.483(9) ?
C48 C49 1.507(13) ?
C48 H48A 0.9900 ?
C48 H48B 0.9900 ?
C49 C410 1.545(14) ?
C49 H49A 0.9900 ?
C49 H49B 0.9900 ?
C310 C311 1.535(10) ?
C310 H30A 0.9900 ?
C310 H30B 0.9900 ?
C311 C312 1.529(10) ?
C311 H31A 0.9900 ?
C311 H31B 0.9900 ?
C312 C313 1.548(9) ?
C312 H32A 0.9900 ?
C312 H32B 0.9900 ?
C313 H33A 0.9900 ?
C313 H33B 0.9900 ?
C410 C411 1.523(14) ?
C410 H40A 0.9900 ?
C410 H40B 0.9900 ?
C411 C412 1.530(14) ?
C411 H41A 0.9900 ?
C411 H41B 0.9900 ?
C412 C413 1.545(13) ?
C412 H42A 0.9900 ?
C412 H42B 0.9900 ?
C413 H43A 0.9900 ?
C413 H43B 0.9900 ?

loop_
_geom_hbond_atom_site_label_D
_geom_hbond_atom_site_label_H
_geom_hbond_atom_site_label_A
_geom_hbond_distance_DH
_geom_hbond_distance_HA
_geom_hbond_distance_DA
_geom_hbond_angle_DHA
N23 H230 N21 0.88 1.94 2.614(7) 132.2
N33 H330 N31 0.88 1.95 2.610(8) 130.4

loop_
_geom_torsion_atom_site_label_1
_geom_torsion_atom_site_label_2
_geom_torsion_atom_site_label_3
_geom_torsion_atom_site_label_4
_geom_torsion
S2 Ag1 S1 C17 -142.0(2)
N12 Ag1 S1 C17 22.5(2)
N22 Ag1 S1 C17 24.2(3)
S1 Ag1 S2 C27 -173.5(2)
N12 Ag1 S2 C27 27.8(3)
N22 Ag1 S2 C27 16.5(3)
S1 Ag1 N12 C16 -178.7(5)
S2 Ag1 N12 C16 -9.5(6)
N22 Ag1 N12 C16 2.7(4)
S1 Ag1 N12 N13 -29.3(4)
S2 Ag1 N12 N13 139.9(3)
N22 Ag1 N12 N13 152.1(4)
C16 N12 N13 C17 173.8(6)
Ag1 N12 N13 C17 23.7(6)
S1 Ag1 N22 C26 18.5(5)
S2 Ag1 N22 C26 -168.5(5)
N12 Ag1 N22 C26 20.4(4)
S1 Ag1 N22 N23 161.0(3)
S2 Ag1 N22 N23 -26.1(4)
N12 Ag1 N22 N23 162.9(4)
C26 N22 N23 C27 170.0(6)
Ag1 N22 N23 C27 29.4(7)
C15 N11 C11 C12 1.1(10)
N11 C11 C12 C13 0.0(11)
C11 C12 C13 C14 -1.0(10)
C12 C13 C14 C15 1.0(10)
C11 N11 C15 C14 -1.2(9)
C11 N11 C15 C16 178.7(6)
C13 C14 C15 N11 0.2(9)
C13 C14 C15 C16 -179.7(6)
N13 N12 C16 C15 0.5(9)
Ag1 N12 C16 C15 148.9(5)
N13 N12 C16 C26 -170.8(5)
Ag1 N12 C16 C26 -22.4(7)
N11 C15 C16 N12 -149.5(6)
C14 C15 C16 N12 30.3(10)
N11 C15 C16 C26 21.5(8)
C14 C15 C16 C26 -158.7(6)
N12 N13 C17 N14 -178.3(5)
N12 N13 C17 S1 1.3(8)
C113 N14 C17 N13 172.0(6)
C18 N14 C17 N13 -1.5(8)
C113 N14 C17 S1 -7.6(8)
C18 N14 C17 S1 178.9(5)
Ag1 S1 C17 N13 -24.9(6)
Ag1 S1 C17 N14 154.7(5)
C17 N14 C18 C19 173.1(6)
C113 N14 C18 C19 -0.5(9)
N14 C18 C19 C110 -68.0(8)
C25 N21 C21 C22 0.6(10)
N21 C21 C22 C23 -1.0(11)
C21 C22 C23 C24 1.2(10)
C22 C23 C24 C25 -1.0(10)
C21 N21 C25 C24 -0.3(9)
C21 N21 C25 C26 -177.3(6)
C23 C24 C25 N21 0.6(9)
C23 C24 C25 C26 177.5(6)
N23 N22 C26 C25 -4.4(10)
Ag1 N22 C26 C25 134.2(5)
N23 N22 C26 C16 -177.4(5)
Ag1 N22 C26 C16 -38.8(6)
N21 C25 C26 N22 13.6(9)
C24 C25 C26 N22 -163.4(6)
N21 C25 C26 C16 -173.9(5)
C24 C25 C26 C16 9.1(9)
N12 C16 C26 N22 40.9(8)
C15 C16 C26 N22 -131.2(6)
N12 C16 C26 C25 -132.6(6)
C15 C16 C26 C25 55.4(8)
C213 N24 C27 N23 179.3(6)
C28 N24 C27 N23 -8.6(9)
C213 N24 C27 S2 1.1(9)
C28 N24 C27 S2 173.3(5)
N22 N23 C27 N24 168.0(5)
N22 N23 C27 S2 -13.9(9)
Ag1 S2 C27 N24 167.4(5)
Ag1 S2 C27 N23 -10.6(6)
C27 N24 C28 C29 -76.1(8)
C213 N24 C28 C29 96.6(7)
N24 C28 C29 C210 -39.0(10)
C18 C19 C110 C111 81.7(8)
C19 C110 C111 C112 -57.4(9)
C110 C111 C112 C113 59.3(9)
C17 N14 C113 C112 -102.4(7)
C18 N14 C113 C112 70.9(8)
C111 C112 C113 N14 -86.1(7)
C28 C29 C210 C211 -38.7(12)
C29 C210 C211 C212 86.5(11)
C210 C211 C212 C213 -68.2(10)
C27 N24 C213 C212 94.9(9)
C28 N24 C213 C212 -77.8(8)
C211 C212 C213 N24 51.0(10)
S4 Ag2 S3 C37 163.2(2)
N42 Ag2 S3 C37 -32.4(3)
N32 Ag2 S3 C37 -20.3(3)
S3 Ag2 S4 C47 147.6(2)
N42 Ag2 S4 C47 -21.1(3)
N32 Ag2 S4 C47 -27.6(3)
S4 Ag2 N32 C36 -14.4(6)
S3 Ag2 N32 C36 168.1(5)
N42 Ag2 N32 C36 -21.4(4)
S4 Ag2 N32 N33 -154.0(3)
S3 Ag2 N32 N33 28.5(4)
N42 Ag2 N32 N33 -160.9(5)
C36 N32 N33 C37 -165.9(6)
Ag2 N32 N33 C37 -29.2(7)
S4 Ag2 N42 C46 -179.3(5)
S3 Ag2 N42 C46 8.7(6)
N32 Ag2 N42 C46 -4.2(5)
S4 Ag2 N42 N43 30.2(4)
S3 Ag2 N42 N43 -141.8(4)
N32 Ag2 N42 N43 -154.7(5)
C46 N42 N43 C47 -177.4(6)
Ag2 N42 N43 C47 -26.9(6)
C35 N31 C31 C32 0.3(11)
N31 C31 C32 C33 -0.4(12)
C31 C32 C33 C34 -0.5(11)
C32 C33 C34 C35 1.4(11)
C31 N31 C35 C34 0.7(10)
C31 N31 C35 C36 175.5(6)
C33 C34 C35 N31 -1.5(10)
C33 C34 C35 C36 -176.1(6)
N33 N32 C36 C35 2.6(10)
Ag2 N32 C36 C35 -132.7(6)
N33 N32 C36 C46 177.0(6)
Ag2 N32 C36 C46 41.7(6)
N31 C35 C36 N32 -11.7(10)
C34 C35 C36 N32 163.1(7)
N31 C35 C36 C46 174.2(6)
C34 C35 C36 C46 -11.0(9)
C313 N34 C37 N33 -179.6(6)
C38 N34 C37 N33 10.9(9)
C313 N34 C37 S3 -0.2(9)
C38 N34 C37 S3 -169.7(5)
N32 N33 C37 N34 -170.9(6)
N32 N33 C37 S3 9.7(9)
Ag2 S3 C37 N34 -163.0(5)
Ag2 S3 C37 N33 16.4(6)
C37 N34 C38 C39 75.6(8)
C313 N34 C38 C39 -94.6(7)
N34 C38 C39 C310 35.4(9)
C45 N41 C41 C42 1.0(11)
N41 C41 C42 C43 -0.9(12)
C41 C42 C43 C44 1.3(11)
C42 C43 C44 C45 -1.8(10)
C41 N41 C45 C44 -1.5(10)
C41 N41 C45 C46 178.8(6)
C43 C44 C45 N41 1.9(10)
C43 C44 C45 C46 -178.3(6)
N43 N42 C46 C45 0.9(10)
Ag2 N42 C46 C45 -148.0(6)
N43 N42 C46 C36 174.7(5)
Ag2 N42 C46 C36 25.8(7)
N41 C45 C46 N42 156.8(7)
C44 C45 C46 N42 -22.9(11)
N41 C45 C46 C36 -16.8(9)
C44 C45 C46 C36 163.4(6)
N32 C36 C46 N42 -45.9(8)
C35 C36 C46 N42 128.9(6)
N32 C36 C46 C45 128.6(6)
C35 C36 C46 C45 -56.6(8)
N42 N43 C47 N44 -177.1(6)
N42 N43 C47 S4 3.9(9)
C413 N44 C47 N43 -172.4(6)
C48 N44 C47 N43 1.7(9)
C413 N44 C47 S4 6.7(9)
C48 N44 C47 S4 -179.2(5)
Ag2 S4 C47 N43 20.6(6)
Ag2 S4 C47 N44 -158.5(5)
C47 N44 C48 C49 -85.2(10)
C413 N44 C48 C49 89.3(10)
N44 C48 C49 C410 -63.9(14)
C38 C39 C310 C311 42.5(9)
C39 C310 C311 C312 -88.1(8)
C310 C311 C312 C313 67.2(8)
C37 N34 C313 C312 -91.4(8)
C38 N34 C313 C312 78.7(7)
C311 C312 C313 N34 -51.5(9)
C48 C49 C410 C411 44.4(17)
C49 C410 C411 C412 -63.6(18)
C410 C411 C412 C413 71.7(19)
C47 N44 C413 C412 123.6(10)
C48 N44 C413 C412 -50.6(10)
C411 C412 C413 N44 -18.1(17)
